data_9016070
loop_
_publ_author_name
'Rinaldi, R.'
'Gatta, G. D.'
'Angel, R. J.'

_publ_section_title
;
 Crystal chemistry and low-temperature behavior of datolite:
 a single-crystal X-ray diffraction study
 Note: T = 100 K
;
_journal_name_full 'American Mineralogist'
_journal_page_first 1413
_journal_page_last 1421
_journal_paper_doi 10.2138/am.2010.3536
_journal_volume 95
_journal_year 2010
_chemical_compound_source 'Valmozzola, Parma, Italy'
_chemical_formula_sum 'B Ca H O5 Si'
_chemical_name_mineral Datolite
_space_group_IT_number 14
_symmetry_space_group_name_Hall '-P 2ybc'
_symmetry_space_group_name_H-M 'P 1 21/c 1'
_cell_angle_alpha 90
_cell_angle_beta 90.180
_cell_angle_gamma 90
_cell_length_a 4.8284
_cell_length_b 7.5995
_cell_length_c 9.6310
_cell_formula_units_Z 4
_cell_volume 353.393
_database_code_amcsd 0017711
_exptl_crystal_density_diffrn 3.007
_cod_original_formula_sum 'Ca B Si O5 H'
_cod_database_code 9016070

loop_
_space_group_symop_operation_xyz
x,y,z
x,1/2-y,1/2+z
-x,1/2+y,1/2-z
-x,-y,-z

loop_
_atom_site_aniso_label
_atom_site_aniso_U_11
_atom_site_aniso_U_22
_atom_site_aniso_U_33
_atom_site_aniso_U_12
_atom_site_aniso_U_13
_atom_site_aniso_U_23
Ca 0.00330 0.00350 0.00260 0.00020 0.00020 0.00000
B 0.00360 0.00330 0.00300 -0.00010 -0.00010 0.00010
Si 0.00280 0.00250 0.00180 0.00020 0.00020 -0.00010
O1 0.00410 0.00440 0.00390 0.00080 -0.00040 -0.00010
O2 0.00410 0.00410 0.00280 -0.00040 0.00060 -0.00090
O3 0.00370 0.00470 0.00220 0.00010 0.00040 -0.00080
O4 0.00420 0.00290 0.00450 0.00020 0.00100 0.00040
O5 0.00320 0.00570 0.00360 -0.00060 0.00040 0.00080

loop_
_atom_site_label
_atom_site_fract_x
_atom_site_fract_y
_atom_site_fract_z
_atom_site_U_iso_or_equiv
Ca 0.00814 0.60632 0.16403 0.00310
B 0.56934 0.08914 -0.15888 0.00330
Si 0.46979 0.26666 0.08422 0.00240
O1 0.24114 0.40207 0.03707 0.00410
O2 0.67150 0.19890 -0.04237 0.00370
O3 0.67669 0.33469 0.21060 0.00350
O4 0.31451 0.08842 0.14588 0.00390
O5 0.25872 0.08669 -0.16351 0.00420
H 0.20800 0.05110 -0.08740 0.02900

loop_
_cod_related_entry_id
_cod_related_entry_database
_cod_related_entry_code
1 AMCSD 0017711
